data_4023340
loop_
_publ_author_name
'Jian-Mei Lu'
'Min Shi'

_publ_section_title
;
 Lewis Acid Catalyzed Reactions of Vinylidenecyclopropanes with
 Activated Carbon-Oxygen Double Bond: A Facile Synthetic Protocol
 for Functionalized Tetrahydrofuran and 3,6-Dihydropyran Derivatives
;
_journal_name_full 'Journal of Organic Chemistry'
_journal_page_first 2206
_journal_page_last 2210
_journal_paper_doi 10.1021/jo702518u
_journal_volume 73
_journal_year 2008
_chemical_formula_sum 'C28 H31 Br O5'
_chemical_formula_weight 527.44
_chemical_name_systematic
; 
 ? 
;
_space_group_IT_number 14
_symmetry_cell_setting monoclinic
_symmetry_space_group_name_Hall '-P 2yn'
_symmetry_space_group_name_H-M 'P 1 21/n 1'
_atom_sites_solution_hydrogens geom
_atom_sites_solution_primary direct
_atom_sites_solution_secondary difmap
_audit_creation_method SHELXL-97
_cell_angle_alpha 90.00
_cell_angle_beta 100.565(2)
_cell_angle_gamma 90.00
_cell_formula_units_Z 4
_cell_length_a 13.6908(13)
_cell_length_b 9.3790(9)
_cell_length_c 21.235(2)
_cell_measurement_reflns_used 3096
_cell_measurement_temperature 293(2)
_cell_measurement_theta_max 45.148
_cell_measurement_theta_min 4.761
_cell_volume 2680.5(4)
_computing_cell_refinement 'Bruker SMART'
_computing_data_collection 'Bruker SMART'
_computing_data_reduction 'Bruker SHELXTL'
_computing_molecular_graphics 'Bruker SHELXTL'
_computing_publication_material 'Bruker SHELXTL'
_computing_structure_refinement 'SHELXL-97 (Sheldrick, 1997)'
_computing_structure_solution 'SHELXS-97 (Sheldrick, 1990)'
_diffrn_ambient_temperature 293(2)
_diffrn_measured_fraction_theta_full 0.993
_diffrn_measured_fraction_theta_max 0.993
_diffrn_measurement_device_type 'CCD area detector'
_diffrn_measurement_method 'phi and omega scans'
_diffrn_radiation_monochromator graphite
_diffrn_radiation_source 'fine-focus sealed tube'
_diffrn_radiation_type MoK\a
_diffrn_radiation_wavelength 0.71073
_diffrn_reflns_av_R_equivalents 0.0775
_diffrn_reflns_av_sigmaI/netI 0.0866
_diffrn_reflns_limit_h_max 17
_diffrn_reflns_limit_h_min -14
_diffrn_reflns_limit_k_max 11
_diffrn_reflns_limit_k_min -11
_diffrn_reflns_limit_l_max 26
_diffrn_reflns_limit_l_min -26
_diffrn_reflns_number 15219
_diffrn_reflns_theta_full 27.00
_diffrn_reflns_theta_max 27.00
_diffrn_reflns_theta_min 1.64
_exptl_absorpt_coefficient_mu 1.567
_exptl_absorpt_correction_T_max 1.00000
_exptl_absorpt_correction_T_min 0.51582
_exptl_absorpt_correction_type empirical
_exptl_crystal_colour colorless
_exptl_crystal_density_diffrn 1.307
_exptl_crystal_density_method 'not measured'
_exptl_crystal_F_000 1096
_exptl_crystal_size_max 0.503
_exptl_crystal_size_mid 0.485
_exptl_crystal_size_min 0.367
_refine_diff_density_max 0.549
_refine_diff_density_min -0.370
_refine_diff_density_rms 0.064
_refine_ls_extinction_method none
_refine_ls_goodness_of_fit_ref 0.846
_refine_ls_hydrogen_treatment constr
_refine_ls_matrix_type full
_refine_ls_number_parameters 302
_refine_ls_number_reflns 5796
_refine_ls_number_restraints 1
_refine_ls_restrained_S_all 0.850
_refine_ls_R_factor_all 0.0902
_refine_ls_R_factor_gt 0.0493
_refine_ls_shift/su_max 0.000
_refine_ls_shift/su_mean 0.000
_refine_ls_structure_factor_coef Fsqd
_refine_ls_weighting_details 'calc w=1/[\s^2^(Fo^2^)+(0.0619P)^2^+0.0000P] where P=(Fo^2^+2Fc^2^)/3'
_refine_ls_weighting_scheme calc
_refine_ls_wR_factor_gt 0.1185
_refine_ls_wR_factor_ref 0.1285
_reflns_number_gt 3058
_reflns_number_total 5796
_reflns_threshold_expression >2sigma(I)
_cod_data_source_file jo702518u-File001.cif
_cod_data_source_block cd26373
_cod_depositor_comments
;
The following automatic conversions were performed:
'_symmetry_cell_setting' value 'Monoclinic' changed to 'monoclinic'
according to '/home/saulius/struct/CIF-dictionaries/cif_core.dic'
dictionary named 'cif_core.dic' version 2.4.1 from 2010-06-29.

Automatic conversion script
Id: cif_fix_enum 1527 2010-12-29 10:47:43Z saulius 
;
_cod_original_sg_symbol_H-M 'P 21/n'
_cod_database_code 4023340

loop_
_symmetry_equiv_pos_as_xyz
'x, y, z'
'-x+1/2, y+1/2, -z+1/2'
'-x, -y, -z'
'x-1/2, -y-1/2, z-1/2'

loop_
_atom_site_label
_atom_site_type_symbol
_atom_site_fract_x
_atom_site_fract_y
_atom_site_fract_z
_atom_site_U_iso_or_equiv
_atom_site_adp_type
_atom_site_occupancy
_atom_site_symmetry_multiplicity
_atom_site_calc_flag
_atom_site_refinement_flags
_atom_site_disorder_assembly
_atom_site_disorder_group
Br Br 0.05778(3) -0.05169(4) 0.153515(19) 0.06668(17) Uani 1 1 d . . .
O1 O 0.22422(14) 0.2470(3) 0.05459(9) 0.0566(6) Uani 1 1 d . . .
O2 O 0.3771(2) 0.4069(4) 0.03393(15) 0.1030(11) Uani 1 1 d . . .
O3 O 0.47766(18) 0.2987(3) 0.11258(14) 0.0940(9) Uani 1 1 d . . .
O4 O 0.3592(2) 0.0281(3) 0.16387(13) 0.0852(8) Uani 1 1 d . . .
O5 O 0.3516(3) 0.0260(3) 0.05921(14) 0.1068(11) Uani 1 1 d . . .
C1 C 0.3100(2) 0.2431(3) 0.10278(14) 0.0471(8) Uani 1 1 d . . .
C2 C 0.2957(2) 0.3073(4) 0.16652(14) 0.0516(8) Uani 1 1 d . . .
H2A H 0.3529 0.2859 0.1994 0.062 Uiso 1 1 calc R . .
H2B H 0.2897 0.4101 0.1626 0.062 Uiso 1 1 calc R . .
C3 C 0.2046(2) 0.2473(3) 0.18504(14) 0.0463(8) Uani 1 1 d . . .
C4 C 0.1242(2) 0.2294(3) 0.13926(14) 0.0431(7) Uani 1 1 d . . .
C5 C 0.1286(2) 0.2826(3) 0.07153(14) 0.0461(8) Uani 1 1 d . . .
C6 C 0.0559(2) 0.2084(4) 0.01987(14) 0.0653(10) Uani 1 1 d . . .
H6A H 0.0679 0.2373 -0.0214 0.098 Uiso 1 1 calc R . .
H6B H -0.0107 0.2337 0.0238 0.098 Uiso 1 1 calc R . .
H6C H 0.0642 0.1071 0.0244 0.098 Uiso 1 1 calc R . .
C7 C 0.1149(3) 0.4439(4) 0.06616(17) 0.0647(10) Uani 1 1 d . . .
H7A H 0.1620 0.4898 0.0990 0.097 Uiso 1 1 calc R . .
H7B H 0.0487 0.4682 0.0713 0.097 Uiso 1 1 calc R . .
H7C H 0.1254 0.4751 0.0249 0.097 Uiso 1 1 calc R . .
C8 C 0.2112(3) 0.2014(4) 0.25410(14) 0.0636(10) Uani 1 1 d . . .
H8A H 0.1492 0.1597 0.2595 0.095 Uiso 1 1 calc R . .
H8B H 0.2251 0.2829 0.2816 0.095 Uiso 1 1 calc R . .
H8C H 0.2634 0.1326 0.2650 0.095 Uiso 1 1 calc R . .
C9 C 0.3905(3) 0.3267(4) 0.07769(19) 0.0632(10) Uani 1 1 d . . .
C10 C 0.5645(3) 0.3819(6) 0.1019(3) 0.1231(19) Uani 1 1 d . . .
H10A H 0.6246 0.3265 0.1148 0.148 Uiso 1 1 calc R . .
H10B H 0.5581 0.4043 0.0567 0.148 Uiso 1 1 calc R . .
C11 C 0.5703(6) 0.5119(10) 0.1387(4) 0.188(3) Uiso 1 1 d . . .
H11A H 0.5139 0.5709 0.1227 0.297 Uiso 1 1 calc R . .
H11B H 0.6302 0.5619 0.1352 0.297 Uiso 1 1 calc R . .
H11C H 0.5705 0.4893 0.1829 0.297 Uiso 1 1 calc R . .
C12 C 0.3427(3) 0.0875(4) 0.11382(19) 0.0610(9) Uani 1 1 d . . .
C13 C 0.3891(4) -0.1261(5) 0.0596(3) 0.1230(18) Uani 1 1 d D . .
H13A H 0.4194 -0.1447 0.0225 0.148 Uiso 1 1 calc R . .
H13B H 0.4372 -0.1458 0.0982 0.148 Uiso 1 1 calc R . .
C14 C 0.3023(5) -0.2079(8) 0.0575(3) 0.162(2) Uiso 1 1 d D . .
H14A H 0.2786 -0.1970 0.0971 0.243 Uiso 1 1 calc R . .
H14B H 0.3168 -0.3065 0.0514 0.243 Uiso 1 1 calc R . .
H14C H 0.2521 -0.1758 0.0227 0.243 Uiso 1 1 calc R . .
C15 C 0.0346(2) 0.1516(3) 0.14949(13) 0.0438(7) Uani 1 1 d . . .
C16 C -0.0552(2) 0.2017(3) 0.15230(13) 0.0434(7) Uani 1 1 d . . .
C17 C -0.1456(2) 0.1129(4) 0.15227(15) 0.0477(8) Uani 1 1 d . . .
C18 C -0.1967(3) 0.1225(5) 0.20146(18) 0.0844(13) Uani 1 1 d . . .
H18 H -0.1747 0.1845 0.2353 0.101 Uiso 1 1 calc R . .
C19 C -0.2807(4) 0.0413(6) 0.2016(3) 0.1106(19) Uani 1 1 d . . .
H19 H -0.3130 0.0457 0.2365 0.133 Uiso 1 1 calc R . .
C20 C -0.3166(3) -0.0446(5) 0.1516(3) 0.0936(15) Uani 1 1 d . . .
H20 H -0.3735 -0.0986 0.1521 0.112 Uiso 1 1 calc R . .
C21 C -0.2701(3) -0.0518(4) 0.1012(2) 0.0755(11) Uani 1 1 d . . .
H21 H -0.2962 -0.1083 0.0661 0.091 Uiso 1 1 calc R . .
C22 C -0.1833(2) 0.0248(4) 0.10133(17) 0.0568(9) Uani 1 1 d . . .
H22 H -0.1503 0.0169 0.0669 0.068 Uiso 1 1 calc R . .
C23 C -0.0720(2) 0.3587(3) 0.15383(14) 0.0451(8) Uani 1 1 d . . .
C24 C -0.0143(2) 0.4464(4) 0.19840(16) 0.0524(8) Uani 1 1 d . . .
H24 H 0.0370 0.4070 0.2281 0.063 Uiso 1 1 calc R . .
C25 C -0.0317(3) 0.5903(4) 0.19931(18) 0.0638(10) Uani 1 1 d . . .
H25 H 0.0071 0.6476 0.2298 0.077 Uiso 1 1 calc R . .
C26 C -0.1063(3) 0.6497(4) 0.15522(19) 0.0695(10) Uani 1 1 d . . .
H26 H -0.1179 0.7474 0.1558 0.083 Uiso 1 1 calc R . .
C27 C -0.1638(3) 0.5656(4) 0.11016(18) 0.0616(10) Uani 1 1 d . . .
H27 H -0.2137 0.6062 0.0799 0.074 Uiso 1 1 calc R . .
C28 C -0.1472(2) 0.4217(4) 0.10999(16) 0.0542(9) Uani 1 1 d . . .
H28 H -0.1872 0.3649 0.0798 0.065 Uiso 1 1 calc R . .

loop_
_atom_site_aniso_label
_atom_site_aniso_U_11
_atom_site_aniso_U_22
_atom_site_aniso_U_33
_atom_site_aniso_U_23
_atom_site_aniso_U_13
_atom_site_aniso_U_12
Br 0.0573(2) 0.0437(2) 0.0954(3) 0.00850(19) 0.00460(19) -0.00061(17)
O1 0.0429(12) 0.0834(18) 0.0418(12) -0.0019(11) 0.0039(10) -0.0012(11)
O2 0.077(2) 0.128(3) 0.103(2) 0.048(2) 0.0148(17) -0.0193(18)
O3 0.0495(16) 0.119(3) 0.110(2) 0.0278(19) 0.0045(15) -0.0164(16)
O4 0.112(2) 0.0695(19) 0.0640(17) 0.0095(15) -0.0099(16) 0.0147(16)
O5 0.179(3) 0.063(2) 0.078(2) -0.0023(16) 0.024(2) 0.028(2)
C1 0.0387(17) 0.051(2) 0.0493(18) 0.0004(16) 0.0038(15) -0.0032(15)
C2 0.0463(18) 0.055(2) 0.0491(19) -0.0011(16) -0.0019(15) -0.0055(16)
C3 0.0459(18) 0.047(2) 0.0436(17) -0.0017(15) 0.0027(15) -0.0010(15)
C4 0.0418(17) 0.0405(18) 0.0457(17) 0.0018(14) 0.0048(14) -0.0027(14)
C5 0.0385(17) 0.054(2) 0.0431(17) 0.0030(15) 0.0018(14) -0.0032(15)
C6 0.051(2) 0.092(3) 0.049(2) 0.0015(19) -0.0013(16) -0.0116(19)
C7 0.069(2) 0.064(2) 0.060(2) 0.0181(18) 0.0098(18) 0.0001(19)
C8 0.066(2) 0.079(3) 0.0445(19) 0.0071(18) 0.0048(17) -0.0101(19)
C9 0.051(2) 0.070(3) 0.068(2) 0.006(2) 0.0086(19) -0.0021(19)
C10 0.052(3) 0.146(5) 0.181(5) 0.010(5) 0.048(3) -0.020(3)
C12 0.064(2) 0.060(2) 0.056(2) -0.0017(19) 0.0025(18) 0.0014(18)
C13 0.150(5) 0.077(4) 0.138(5) -0.003(3) 0.015(4) 0.008(4)
C15 0.0490(19) 0.0378(18) 0.0433(17) 0.0046(14) 0.0046(15) -0.0007(14)
C16 0.0471(19) 0.0443(19) 0.0380(17) 0.0021(14) 0.0061(14) -0.0040(15)
C17 0.0450(18) 0.0492(19) 0.0484(19) 0.0081(16) 0.0076(16) -0.0039(15)
C18 0.080(3) 0.111(4) 0.068(3) -0.014(2) 0.029(2) -0.035(3)
C19 0.093(3) 0.147(5) 0.104(4) -0.011(4) 0.051(3) -0.051(3)
C20 0.061(3) 0.101(4) 0.117(4) 0.020(3) 0.010(3) -0.030(2)
C21 0.063(2) 0.064(3) 0.089(3) 0.003(2) -0.016(2) -0.015(2)
C22 0.053(2) 0.053(2) 0.061(2) 0.0014(17) 0.0017(17) -0.0031(17)
C23 0.0414(17) 0.048(2) 0.0473(19) 0.0047(15) 0.0126(14) -0.0016(15)
C24 0.0423(17) 0.056(2) 0.057(2) -0.0014(17) 0.0049(15) -0.0001(16)
C25 0.057(2) 0.052(2) 0.081(3) -0.0049(19) 0.010(2) -0.0074(18)
C26 0.064(2) 0.044(2) 0.103(3) 0.011(2) 0.022(2) -0.0028(19)
C27 0.048(2) 0.062(3) 0.074(2) 0.020(2) 0.0079(18) 0.0043(18)
C28 0.0490(19) 0.059(3) 0.053(2) 0.0048(17) 0.0050(16) -0.0035(17)

loop_
_atom_type_symbol
_atom_type_description
_atom_type_scat_dispersion_real
_atom_type_scat_dispersion_imag
_atom_type_scat_source
C C 0.0033 0.0016 'International Tables Vol C Tables 4.2.6.8 and 6.1.1.4'
H H 0.0000 0.0000 'International Tables Vol C Tables 4.2.6.8 and 6.1.1.4'
O O 0.0106 0.0060 'International Tables Vol C Tables 4.2.6.8 and 6.1.1.4'
Br Br -0.2901 2.4595 'International Tables Vol C Tables 4.2.6.8 and 6.1.1.4'

loop_
_geom_angle_atom_site_label_1
_geom_angle_atom_site_label_2
_geom_angle_atom_site_label_3
_geom_angle
_geom_angle_site_symmetry_1
_geom_angle_site_symmetry_3
_geom_angle_publ_flag
C1 O1 C5 119.5(2) . . ?
C9 O3 C10 118.9(4) . . ?
C12 O5 C13 119.5(3) . . ?
O1 C1 C9 107.0(3) . . ?
O1 C1 C2 114.1(2) . . ?
C9 C1 C2 109.0(3) . . ?
O1 C1 C12 108.5(3) . . ?
C9 C1 C12 109.5(3) . . ?
C2 C1 C12 108.8(3) . . ?
C3 C2 C1 109.6(3) . . ?
C3 C2 H2A 109.7 . . ?
C1 C2 H2A 109.7 . . ?
C3 C2 H2B 109.7 . . ?
C1 C2 H2B 109.7 . . ?
H2A C2 H2B 108.2 . . ?
C4 C3 C2 118.3(3) . . ?
C4 C3 C8 124.3(3) . . ?
C2 C3 C8 117.4(3) . . ?
C3 C4 C15 123.3(3) . . ?
C3 C4 C5 118.2(3) . . ?
C15 C4 C5 118.4(2) . . ?
O1 C5 C6 102.5(2) . . ?
O1 C5 C7 108.2(3) . . ?
C6 C5 C7 110.3(3) . . ?
O1 C5 C4 110.4(2) . . ?
C6 C5 C4 113.4(3) . . ?
C7 C5 C4 111.6(3) . . ?
C5 C6 H6A 109.5 . . ?
C5 C6 H6B 109.5 . . ?
H6A C6 H6B 109.5 . . ?
C5 C6 H6C 109.5 . . ?
H6A C6 H6C 109.5 . . ?
H6B C6 H6C 109.5 . . ?
C5 C7 H7A 109.5 . . ?
C5 C7 H7B 109.5 . . ?
H7A C7 H7B 109.5 . . ?
C5 C7 H7C 109.5 . . ?
H7A C7 H7C 109.5 . . ?
H7B C7 H7C 109.5 . . ?
C3 C8 H8A 109.5 . . ?
C3 C8 H8B 109.5 . . ?
H8A C8 H8B 109.5 . . ?
C3 C8 H8C 109.5 . . ?
H8A C8 H8C 109.5 . . ?
H8B C8 H8C 109.5 . . ?
O2 C9 O3 124.4(4) . . ?
O2 C9 C1 125.7(3) . . ?
O3 C9 C1 109.9(3) . . ?
C11 C10 O3 109.2(5) . . ?
C11 C10 H10A 109.8 . . ?
O3 C10 H10A 109.8 . . ?
C11 C10 H10B 109.8 . . ?
O3 C10 H10B 109.8 . . ?
H10A C10 H10B 108.3 . . ?
C10 C11 H11A 109.5 . . ?
C10 C11 H11B 109.5 . . ?
H11A C11 H11B 109.5 . . ?
C10 C11 H11C 109.5 . . ?
H11A C11 H11C 109.5 . . ?
H11B C11 H11C 109.5 . . ?
O4 C12 O5 123.3(4) . . ?
O4 C12 C1 126.0(4) . . ?
O5 C12 C1 110.7(3) . . ?
C14 C13 O5 103.2(5) . . ?
C14 C13 H13A 111.1 . . ?
O5 C13 H13A 111.1 . . ?
C14 C13 H13B 111.1 . . ?
O5 C13 H13B 111.1 . . ?
H13A C13 H13B 109.1 . . ?
C13 C14 H14A 109.5 . . ?
C13 C14 H14B 109.5 . . ?
H14A C14 H14B 109.5 . . ?
C13 C14 H14C 109.5 . . ?
H14A C14 H14C 109.5 . . ?
H14B C14 H14C 109.5 . . ?
C16 C15 C4 129.2(3) . . ?
C16 C15 Br 119.6(2) . . ?
C4 C15 Br 111.1(2) . . ?
C15 C16 C23 119.9(3) . . ?
C15 C16 C17 125.3(3) . . ?
C23 C16 C17 114.8(3) . . ?
C18 C17 C22 117.9(3) . . ?
C18 C17 C16 120.4(3) . . ?
C22 C17 C16 121.6(3) . . ?
C17 C18 C19 120.7(4) . . ?
C17 C18 H18 119.6 . . ?
C19 C18 H18 119.6 . . ?
C20 C19 C18 120.6(4) . . ?
C20 C19 H19 119.7 . . ?
C18 C19 H19 119.7 . . ?
C21 C20 C19 119.9(4) . . ?
C21 C20 H20 120.0 . . ?
C19 C20 H20 120.0 . . ?
C20 C21 C22 120.1(4) . . ?
C20 C21 H21 119.9 . . ?
C22 C21 H21 119.9 . . ?
C17 C22 C21 120.5(4) . . ?
C17 C22 H22 119.7 . . ?
C21 C22 H22 119.7 . . ?
C24 C23 C28 117.7(3) . . ?
C24 C23 C16 122.0(3) . . ?
C28 C23 C16 120.3(3) . . ?
C25 C24 C23 121.0(3) . . ?
C25 C24 H24 119.5 . . ?
C23 C24 H24 119.5 . . ?
C26 C25 C24 120.0(3) . . ?
C26 C25 H25 120.0 . . ?
C24 C25 H25 120.0 . . ?
C25 C26 C27 120.2(4) . . ?
C25 C26 H26 119.9 . . ?
C27 C26 H26 119.9 . . ?
C28 C27 C26 119.7(3) . . ?
C28 C27 H27 120.2 . . ?
C26 C27 H27 120.2 . . ?
C27 C28 C23 121.4(3) . . ?
C27 C28 H28 119.3 . . ?
C23 C28 H28 119.3 . . ?

loop_
_geom_bond_atom_site_label_1
_geom_bond_atom_site_label_2
_geom_bond_distance
_geom_bond_site_symmetry_2
_geom_bond_publ_flag
Br C15 1.932(3) . ?
O1 C1 1.410(3) . ?
O1 C5 1.458(3) . ?
O2 C9 1.184(4) . ?
O3 C9 1.311(4) . ?
O3 C10 1.474(5) . ?
O4 C12 1.184(4) . ?
O5 C12 1.321(4) . ?
O5 C13 1.516(6) . ?
C1 C9 1.525(5) . ?
C1 C2 1.527(4) . ?
C1 C12 1.532(5) . ?
C2 C3 1.486(4) . ?
C2 H2A 0.9700 . ?
C2 H2B 0.9700 . ?
C3 C4 1.338(4) . ?
C3 C8 1.515(4) . ?
C4 C15 1.477(4) . ?
C4 C5 1.534(4) . ?
C5 C6 1.510(4) . ?
C5 C7 1.526(4) . ?
C6 H6A 0.9600 . ?
C6 H6B 0.9600 . ?
C6 H6C 0.9600 . ?
C7 H7A 0.9600 . ?
C7 H7B 0.9600 . ?
C7 H7C 0.9600 . ?
C8 H8A 0.9600 . ?
C8 H8B 0.9600 . ?
C8 H8C 0.9600 . ?
C10 C11 1.443(9) . ?
C10 H10A 0.9700 . ?
C10 H10B 0.9700 . ?
C11 H11A 0.9600 . ?
C11 H11B 0.9600 . ?
C11 H11C 0.9600 . ?
C13 C14 1.409(7) . ?
C13 H13A 0.9700 . ?
C13 H13B 0.9700 . ?
C14 H14A 0.9600 . ?
C14 H14B 0.9600 . ?
C14 H14C 0.9600 . ?
C15 C16 1.328(4) . ?
C16 C23 1.491(4) . ?
C16 C17 1.492(4) . ?
C17 C18 1.362(5) . ?
C17 C22 1.384(4) . ?
C18 C19 1.381(6) . ?
C18 H18 0.9300 . ?
C19 C20 1.352(6) . ?
C19 H19 0.9300 . ?
C20 C21 1.344(6) . ?
C20 H20 0.9300 . ?
C21 C22 1.389(5) . ?
C21 H21 0.9300 . ?
C22 H22 0.9300 . ?
C23 C24 1.387(4) . ?
C23 C28 1.387(4) . ?
C24 C25 1.372(4) . ?
C24 H24 0.9300 . ?
C25 C26 1.371(5) . ?
C25 H25 0.9300 . ?
C26 C27 1.372(5) . ?
C26 H26 0.9300 . ?
C27 C28 1.369(4) . ?
C27 H27 0.9300 . ?
C28 H28 0.9300 . ?

loop_
_geom_torsion_atom_site_label_1
_geom_torsion_atom_site_label_2
_geom_torsion_atom_site_label_3
_geom_torsion_atom_site_label_4
_geom_torsion
_geom_torsion_site_symmetry_1
_geom_torsion_site_symmetry_2
_geom_torsion_site_symmetry_3
_geom_torsion_site_symmetry_4
_geom_torsion_publ_flag
C5 O1 C1 C9 -132.5(3) . . . . ?
C5 O1 C1 C2 -11.9(4) . . . . ?
C5 O1 C1 C12 109.4(3) . . . . ?
O1 C1 C2 C3 49.1(4) . . . . ?
C9 C1 C2 C3 168.6(3) . . . . ?
C12 C1 C2 C3 -72.1(3) . . . . ?
C1 C2 C3 C4 -40.5(4) . . . . ?
C1 C2 C3 C8 135.6(3) . . . . ?
C2 C3 C4 C15 170.6(3) . . . . ?
C8 C3 C4 C15 -5.2(5) . . . . ?
C2 C3 C4 C5 -4.7(4) . . . . ?
C8 C3 C4 C5 179.5(3) . . . . ?
C1 O1 C5 C6 -153.4(3) . . . . ?
C1 O1 C5 C7 90.1(3) . . . . ?
C1 O1 C5 C4 -32.3(4) . . . . ?
C3 C4 C5 O1 42.3(4) . . . . ?
C15 C4 C5 O1 -133.2(3) . . . . ?
C3 C4 C5 C6 156.7(3) . . . . ?
C15 C4 C5 C6 -18.8(4) . . . . ?
C3 C4 C5 C7 -78.1(4) . . . . ?
C15 C4 C5 C7 106.4(3) . . . . ?
C10 O3 C9 O2 6.6(6) . . . . ?
C10 O3 C9 C1 -172.3(4) . . . . ?
O1 C1 C9 O2 16.5(5) . . . . ?
C2 C1 C9 O2 -107.3(4) . . . . ?
C12 C1 C9 O2 133.8(4) . . . . ?
O1 C1 C9 O3 -164.7(3) . . . . ?
C2 C1 C9 O3 71.5(4) . . . . ?
C12 C1 C9 O3 -47.3(4) . . . . ?
C9 O3 C10 C11 85.3(6) . . . . ?
C13 O5 C12 O4 -2.8(6) . . . . ?
C13 O5 C12 C1 176.4(4) . . . . ?
O1 C1 C12 O4 -128.2(4) . . . . ?
C9 C1 C12 O4 115.4(4) . . . . ?
C2 C1 C12 O4 -3.6(5) . . . . ?
O1 C1 C12 O5 52.6(4) . . . . ?
C9 C1 C12 O5 -63.8(4) . . . . ?
C2 C1 C12 O5 177.2(3) . . . . ?
C12 O5 C13 C14 85.8(6) . . . . ?
C3 C4 C15 C16 109.9(4) . . . . ?
C5 C4 C15 C16 -74.9(4) . . . . ?
C3 C4 C15 Br -74.2(3) . . . . ?
C5 C4 C15 Br 101.1(3) . . . . ?
C4 C15 C16 C23 -8.6(5) . . . . ?
Br C15 C16 C23 175.7(2) . . . . ?
C4 C15 C16 C17 169.5(3) . . . . ?
Br C15 C16 C17 -6.1(4) . . . . ?
C15 C16 C17 C18 122.2(4) . . . . ?
C23 C16 C17 C18 -59.5(4) . . . . ?
C15 C16 C17 C22 -61.4(4) . . . . ?
C23 C16 C17 C22 116.9(3) . . . . ?
C22 C17 C18 C19 3.1(7) . . . . ?
C16 C17 C18 C19 179.7(4) . . . . ?
C17 C18 C19 C20 -3.0(8) . . . . ?
C18 C19 C20 C21 0.3(8) . . . . ?
C19 C20 C21 C22 2.3(7) . . . . ?
C18 C17 C22 C21 -0.6(5) . . . . ?
C16 C17 C22 C21 -177.1(3) . . . . ?
C20 C21 C22 C17 -2.1(6) . . . . ?
C15 C16 C23 C24 -53.3(4) . . . . ?
C17 C16 C23 C24 128.4(3) . . . . ?
C15 C16 C23 C28 126.8(3) . . . . ?
C17 C16 C23 C28 -51.5(4) . . . . ?
C28 C23 C24 C25 0.5(5) . . . . ?
C16 C23 C24 C25 -179.4(3) . . . . ?
C23 C24 C25 C26 -0.8(5) . . . . ?
C24 C25 C26 C27 0.1(5) . . . . ?
C25 C26 C27 C28 0.9(5) . . . . ?
C26 C27 C28 C23 -1.2(5) . . . . ?
C24 C23 C28 C27 0.5(5) . . . . ?
C16 C23 C28 C27 -179.6(3) . . . . ?

loop_
_cod_related_entry_id
_cod_related_entry_database
_cod_related_entry_code
1 ChemSpider 21118768
